data_1544154
loop_
_publ_author_name
'Liu, Yun-Lin'
'Kehr, Gerald'
'Daniliuc, Constantin G.'
'Erker, Gerhard'

_publ_section_title
;
 Geminal bis-borane formation by borane Lewis acid induced cyclopropyl
 rearrangement and its frustrated Lewis pair reaction with carbon dioxide.
;
_journal_issue 2
_journal_name_full 'Chemical science'
_journal_page_first 1097
_journal_page_last 1104
_journal_paper_doi 10.1039/c6sc03468c
_journal_volume 8
_journal_year 2017
_chemical_formula_sum 'C41 H37 B2 F20 P'
_chemical_formula_weight 962.29
_space_group_crystal_system monoclinic
_space_group_IT_number 14
_space_group_name_Hall '-P 2yn'
_space_group_name_H-M_alt 'P 1 21/n 1'
_symmetry_space_group_name_Hall '-P 2yn'
_symmetry_space_group_name_H-M 'P 1 21/n 1'
_atom_sites_solution_hydrogens mixed
_audit_update_record
;
2016-08-01 deposited with the CCDC.
2016-09-16 downloaded from the CCDC.
;
_cell_angle_alpha 90
_cell_angle_beta 109.7960(10)
_cell_angle_gamma 90
_cell_formula_units_Z 4
_cell_length_a 12.8848(7)
_cell_length_b 21.5150(10)
_cell_length_c 17.7497(8)
_cell_measurement_reflns_used 9906
_cell_measurement_temperature 101.(2)
_cell_measurement_theta_max 26.3050
_cell_measurement_theta_min 2.5312
_cell_volume 4629.7(4)
_computing_cell_refinement 'SAINT V8.34A (Bruker AXS Inc., 2013)'
_computing_data_collection
;
APEX2 v.2014.1-1 (Bruker AXS Inc., 2014)

;
_computing_data_reduction 'SAINT V8.34A (Bruker AXS Inc., 2013)'
_computing_molecular_graphics 'XP (Sheldrick, 2014)'
_computing_publication_material 'SHELXL-2014 (Sheldrick, 2014)'
_computing_structure_refinement 'SHELXL-2014/7 (Sheldrick, 2014)'
_computing_structure_solution 'SHELXL-2014 (Sheldrick, 2014)'
_diffrn_ambient_temperature 101.(2)
_diffrn_detector_area_resol_mean 10.4167
_diffrn_measured_fraction_theta_full 0.997
_diffrn_measured_fraction_theta_max 0.997
_diffrn_measurement_device_type 'Bruker D8 Venture PHOTON 100 CMOS'
_diffrn_measurement_method 'omega and phi scans'
_diffrn_radiation_monochromator 'MX mirror'
_diffrn_radiation_type 'Mo K\a'
_diffrn_radiation_wavelength 0.71073
_diffrn_reflns_av_R_equivalents 0.0822
_diffrn_reflns_av_unetI/netI 0.0536
_diffrn_reflns_limit_h_max 15
_diffrn_reflns_limit_h_min -15
_diffrn_reflns_limit_k_max 25
_diffrn_reflns_limit_k_min -25
_diffrn_reflns_limit_l_max 21
_diffrn_reflns_limit_l_min -20
_diffrn_reflns_number 8463
_diffrn_reflns_theta_full 25.35
_diffrn_reflns_theta_max 25.35
_diffrn_reflns_theta_min 2.44
_diffrn_source 'Mo ImS'
_diffrn_source_type 'micro focus tube'
_exptl_absorpt_coefficient_mu 0.168
_exptl_absorpt_correction_T_max 0.99
_exptl_absorpt_correction_T_min 0.91
_exptl_absorpt_correction_type multi-scan
_exptl_absorpt_process_details
;
Bruker AXS (2014). SADABS, Version 2014/2, Bruker AXS Inc., Madison, Wisconsin,
USA.
;
_exptl_crystal_colour colourless
_exptl_crystal_density_diffrn 1.381
_exptl_crystal_density_method 'not measured'
_exptl_crystal_description plate
_exptl_crystal_F_000 1952
_exptl_crystal_size_max 0.268
_exptl_crystal_size_mid 0.205
_exptl_crystal_size_min 0.058
_platon_squeeze_details
;
One and a half badly disordered dichloromethane molecules were found
in the asymmetrical unit and could not be satisfactorily refined. 
The program SQUEEZE (A. L. Spek J. Appl. Cryst., 2003, 36, 7-13) was
therefore used to remove mathematically the effect of the solvent.
The quoted formula and derived parameters are not included the squeezed
solvent molecules.
;
_refine_diff_density_max 0.519
_refine_diff_density_min -0.289
_refine_ls_extinction_method none
_refine_ls_goodness_of_fit_ref 1.047
_refine_ls_hydrogen_treatment mixed
_refine_ls_matrix_type full
_refine_ls_number_parameters 716
_refine_ls_number_reflns 8463
_refine_ls_number_restraints 266
_refine_ls_restrained_S_all 1.040
_refine_ls_R_factor_all 0.0876
_refine_ls_R_factor_gt 0.0589
_refine_ls_shift/su_max 0.001
_refine_ls_shift/su_mean 0.000
_refine_ls_structure_factor_coef Fsqd
_refine_ls_weighting_details 'w=1/[\s^2^(Fo^2^)+(0.0747P)^2^+4.7302P] where P=(Fo^2^+2Fc^2^)/3'
_refine_ls_weighting_scheme calc
_refine_ls_wR_factor_gt 0.1431
_refine_ls_wR_factor_ref 0.1550
_reflns_number_gt 5979
_reflns_number_total 8463
_reflns_threshold_expression 'I > 2\s(I)'
_cod_data_source_file c6sc03468c2.cif
_cod_data_source_block erk8358
_cod_depositor_comments
;Adding full bibliography for 1544149--1544156.cif.

 Adding full bibliography for 1544149--1544156.cif.
;
_cod_database_code 1544154

loop_
_space_group_symop_operation_xyz
'x, y, z'
'-x+1/2, y+1/2, -z+1/2'
'-x, -y, -z'
'x-1/2, -y-1/2, z-1/2'

loop_
_atom_site_type_symbol
_atom_site_label
_atom_site_fract_x
_atom_site_fract_y
_atom_site_fract_z
_atom_site_U_iso_or_equiv
_atom_site_adp_type
_atom_site_calc_flag
_atom_site_refinement_flags_adp
_atom_site_refinement_flags_occupancy
_atom_site_refinement_flags_posn
_atom_site_occupancy
_atom_site_disorder_assembly
_atom_site_disorder_group
B B2 0.4703(3) 0.69480(16) 0.8512(2) 0.0162(7) Uani d . . . 1.0 . .
H H1 0.490(3) 0.6793(16) 0.786(2) 0.031(10) Uiso d . . . 1.0 . .
B B1 0.4183(3) 0.63411(16) 0.7685(2) 0.0151(7) Uani d . . . 1.0 . .
C C1 0.3738(3) 0.64645(14) 0.84087(18) 0.0188(7) Uani d . . . 1.0 . .
H H1A 0.2981 0.6646 0.8257 0.023 Uiso calc U . R 1.0 . .
C C2 0.3918(3) 0.58582(15) 0.88905(19) 0.0227(7) Uani d . . . 1.0 . .
H H2A 0.3267 0.5766 0.9049 0.027 Uiso calc U . R 1.0 . .
H H2B 0.4574 0.5894 0.9381 0.027 Uiso calc U . R 1.0 . .
C C3 0.4089(3) 0.53403(14) 0.83466(19) 0.0225(7) Uani d . . . 1.0 . .
H H3 0.3357 0.524 0.7937 0.027 Uiso calc U . R 1.0 . .
C C4 0.4801(3) 0.56689(14) 0.79187(18) 0.0176(7) Uani d . . . 1.0 . .
H H4 0.5532 0.5754 0.8339 0.021 Uiso calc U . R 1.0 . .
C C5 0.4582(3) 0.47424(16) 0.8779(2) 0.0337(9) Uani d . . . 1.0 . .
H H5A 0.531 0.483 0.9173 0.051 Uiso calc U . R 1.0 . .
H H5B 0.4656 0.4438 0.8389 0.051 Uiso calc U . R 1.0 . .
H H5C 0.4097 0.4575 0.9052 0.051 Uiso calc U . R 1.0 . .
C C11 0.3539(3) 0.65135(13) 0.67596(18) 0.0153(6) Uani d . . . 1.0 . .
C C12 0.4108(2) 0.66833(13) 0.62519(17) 0.0149(6) Uani d . . . 1.0 . .
F F12 0.52202(15) 0.67568(9) 0.65589(10) 0.0245(4) Uani d . . . 1.0 . .
C C13 0.3628(3) 0.67755(14) 0.54426(18) 0.0193(7) Uani d . . . 1.0 . .
F F13 0.42344(16) 0.69492(10) 0.49924(11) 0.0301(5) Uani d . . . 1.0 . .
C C14 0.2520(3) 0.66903(14) 0.50913(17) 0.0193(7) Uani d . . . 1.0 . .
F F14 0.20325(16) 0.67620(9) 0.42942(11) 0.0310(5) Uani d . . . 1.0 . .
C C15 0.1894(3) 0.65295(15) 0.55614(19) 0.0214(7) Uani d . . . 1.0 . .
F F15 0.07960(16) 0.64635(10) 0.52219(12) 0.0360(5) Uani d . . . 1.0 . .
C C16 0.2416(3) 0.64511(14) 0.63778(19) 0.0195(7) Uani d . . . 1.0 . .
F F16 0.17524(16) 0.62785(10) 0.67945(12) 0.0330(5) Uani d . . . 1.0 . .
C C21 0.5038(3) 0.53016(13) 0.72696(18) 0.0171(7) Uani d . . . 1.0 . .
C C22 0.6110(3) 0.51777(15) 0.7297(2) 0.0257(8) Uani d . . . 1.0 . .
F F22 0.69650(17) 0.53631(9) 0.79237(13) 0.0359(5) Uani d . . . 1.0 . .
C C23 0.6337(4) 0.48595(16) 0.6690(3) 0.0367(10) Uani d . . . 1.0 . .
F F23 0.7395(2) 0.47479(11) 0.67541(17) 0.0558(7) Uani d . . . 1.0 . .
C C24 0.5489(4) 0.46582(16) 0.6035(2) 0.0371(10) Uani d . . . 1.0 . .
F F24 0.5715(3) 0.43516(10) 0.54440(15) 0.0657(9) Uani d . . . 1.0 . .
C C25 0.4433(4) 0.47672(16) 0.5985(2) 0.0349(10) Uani d . . . 1.0 . .
F F25 0.3588(2) 0.45772(10) 0.53372(13) 0.0537(7) Uani d . . . 1.0 . .
C C26 0.4212(3) 0.50779(14) 0.65906(19) 0.0250(8) Uani d . . . 1.0 . .
F F26 0.31390(17) 0.51634(9) 0.65109(11) 0.0311(5) Uani d . . . 1.0 . .
P P1 0.30064(7) 0.74845(4) 0.17688(5) 0.0155(3) Uani d U P D 0.896(2) A 1
H H2 0.228(3) 0.762(2) 0.211(3) 0.055(14) Uiso d . P D 0.896(2) A 1
C C51 0.4339(4) 0.7386(2) 0.2603(2) 0.0314(13) Uani d U P D 0.896(2) A 1
C C52 0.5208(4) 0.7061(2) 0.2311(2) 0.0424(12) Uani d U P D 0.896(2) A 1
H H52A 0.5277 0.7287 0.1851 0.064 Uiso calc U P R 0.896(2) A 1
H H52B 0.4974 0.6633 0.2152 0.064 Uiso calc U P R 0.896(2) A 1
H H52C 0.5922 0.7057 0.2745 0.064 Uiso calc U P R 0.896(2) A 1
C C53 0.4124(4) 0.7013(2) 0.3272(2) 0.0510(14) Uani d U P D 0.896(2) A 1
H H53A 0.4803 0.6992 0.3737 0.077 Uiso calc U P R 0.896(2) A 1
H H53B 0.3885 0.6592 0.3081 0.077 Uiso calc U P R 0.896(2) A 1
H H53C 0.3546 0.7218 0.3426 0.077 Uiso calc U P R 0.896(2) A 1
C C54 0.4810(4) 0.8025(2) 0.2955(3) 0.0475(13) Uani d U P D 0.896(2) A 1
H H54A 0.546 0.7963 0.3435 0.071 Uiso calc U P R 0.896(2) A 1
H H54B 0.4249 0.8257 0.3097 0.071 Uiso calc U P R 0.896(2) A 1
H H54C 0.5021 0.826 0.2556 0.071 Uiso calc U P R 0.896(2) A 1
C C55 0.2954(4) 0.81787(17) 0.1127(2) 0.0216(9) Uani d U P D 0.896(2) A 1
C C56 0.3975(3) 0.82220(18) 0.0871(2) 0.0273(9) Uani d U P D 0.896(2) A 1
H H56A 0.391 0.8586 0.0525 0.041 Uiso calc U P R 0.896(2) A 1
H H56B 0.4032 0.7845 0.0577 0.041 Uiso calc U P R 0.896(2) A 1
H H56C 0.4637 0.8263 0.1347 0.041 Uiso calc U P R 0.896(2) A 1
C C57 0.2843(4) 0.87609(19) 0.1596(3) 0.0378(11) Uani d U P D 0.896(2) A 1
H H57A 0.3506 0.8807 0.207 0.057 Uiso calc U P R 0.896(2) A 1
H H57B 0.2196 0.8719 0.1763 0.057 Uiso calc U P R 0.896(2) A 1
H H57C 0.2757 0.9128 0.1254 0.057 Uiso calc U P R 0.896(2) A 1
C C58 0.1927(3) 0.81589(18) 0.0368(2) 0.0291(9) Uani d U P D 0.896(2) A 1
H H58A 0.1895 0.8537 0.0054 0.044 Uiso calc U P R 0.896(2) A 1
H H58B 0.1264 0.8132 0.052 0.044 Uiso calc U P R 0.896(2) A 1
H H58C 0.1966 0.7795 0.0047 0.044 Uiso calc U P R 0.896(2) A 1
C C59 0.2448(3) 0.67629(18) 0.1199(2) 0.0215(9) Uani d U P D 0.896(2) A 1
C C60 0.2651(4) 0.61963(19) 0.1777(3) 0.0389(11) Uani d U P D 0.896(2) A 1
H H60A 0.2275 0.583 0.1481 0.058 Uiso calc U P R 0.896(2) A 1
H H60B 0.2363 0.6289 0.221 0.058 Uiso calc U P R 0.896(2) A 1
H H60C 0.3445 0.6114 0.2005 0.058 Uiso calc U P R 0.896(2) A 1
C C61 0.1193(3) 0.6824(2) 0.0831(3) 0.0353(10) Uani d U P D 0.896(2) A 1
H H61A 0.1008 0.7128 0.0395 0.053 Uiso calc U P R 0.896(2) A 1
H H61B 0.0894 0.6962 0.1242 0.053 Uiso calc U P R 0.896(2) A 1
H H61C 0.0874 0.642 0.062 0.053 Uiso calc U P R 0.896(2) A 1
C C62 0.2971(3) 0.66202(17) 0.0561(2) 0.0249(9) Uani d U P D 0.896(2) A 1
H H62A 0.2623 0.625 0.0258 0.037 Uiso calc U P R 0.896(2) A 1
H H62B 0.3763 0.6544 0.0821 0.037 Uiso calc U P R 0.896(2) A 1
H H62C 0.2863 0.6975 0.0196 0.037 Uiso calc U P R 0.896(2) A 1
P P1A 0.3746(7) 0.7483(4) 0.1565(5) 0.029(3) Uani d U P D 0.104(2) A 2
H H2C 0.45(2) 0.739(16) 0.120(17) 0.035 Uiso d U P D 0.104(2) A 2
C C51A 0.456(2) 0.7404(13) 0.2647(11) 0.028(10) Uani d U P D 0.104(2) A 2
C C52A 0.476(3) 0.6716(14) 0.291(2) 0.059(12) Uani d U P D 0.104(2) A 2
H H52D 0.5143 0.6505 0.2592 0.088 Uiso calc U P R 0.104(2) A 2
H H52E 0.5207 0.6695 0.3478 0.088 Uiso calc U P R 0.104(2) A 2
H H52F 0.4047 0.6511 0.2825 0.088 Uiso calc U P R 0.104(2) A 2
C C53A 0.395(4) 0.774(2) 0.315(2) 0.074(15) Uani d U P D 0.104(2) A 2
H H53D 0.3824 0.8173 0.2982 0.111 Uiso calc U P R 0.104(2) A 2
H H53E 0.3239 0.7533 0.3064 0.111 Uiso calc U P R 0.104(2) A 2
H H53F 0.4399 0.7717 0.3717 0.111 Uiso calc U P R 0.104(2) A 2
C C54A 0.571(3) 0.771(2) 0.284(2) 0.072(15) Uani d U P D 0.104(2) A 2
H H54D 0.5625 0.8146 0.2681 0.109 Uiso calc U P R 0.104(2) A 2
H H54E 0.6119 0.7676 0.3414 0.109 Uiso calc U P R 0.104(2) A 2
H H54F 0.6122 0.7492 0.2542 0.109 Uiso calc U P R 0.104(2) A 2
C C55A 0.334(2) 0.8301(8) 0.1255(15) 0.031(9) Uani d U P D 0.104(2) A 2
C C56A 0.421(3) 0.8774(14) 0.173(2) 0.052(11) Uani d U P D 0.104(2) A 2
H H56D 0.492 0.8674 0.1676 0.078 Uiso calc U P R 0.104(2) A 2
H H56E 0.3981 0.9193 0.1524 0.078 Uiso calc U P R 0.104(2) A 2
H H56F 0.4275 0.8756 0.2298 0.078 Uiso calc U P R 0.104(2) A 2
C C57A 0.221(2) 0.8439(18) 0.133(2) 0.054(11) Uani d U P D 0.104(2) A 2
H H57D 0.1674 0.8131 0.1017 0.08 Uiso calc U P R 0.104(2) A 2
H H57E 0.2264 0.8419 0.1889 0.08 Uiso calc U P R 0.104(2) A 2
H H57F 0.197 0.8855 0.1115 0.08 Uiso calc U P R 0.104(2) A 2
C C58A 0.323(3) 0.8401(17) 0.0373(16) 0.048(11) Uani d U P D 0.104(2) A 2
H H58D 0.3941 0.8316 0.0305 0.071 Uiso calc U P R 0.104(2) A 2
H H58E 0.2669 0.8119 0.0032 0.071 Uiso calc U P R 0.104(2) A 2
H H58F 0.3012 0.8832 0.0219 0.071 Uiso calc U P R 0.104(2) A 2
C C59A 0.2669(19) 0.6886(10) 0.1126(14) 0.035(10) Uani d U P D 0.104(2) A 2
C C60A 0.322(3) 0.6249(13) 0.113(2) 0.059(12) Uani d U P D 0.104(2) A 2
H H60D 0.3694 0.6273 0.0797 0.089 Uiso calc U P R 0.104(2) A 2
H H60E 0.3668 0.6138 0.1677 0.089 Uiso calc U P R 0.104(2) A 2
H H60F 0.2652 0.5933 0.0908 0.089 Uiso calc U P R 0.104(2) A 2
C C61A 0.194(3) 0.6830(18) 0.165(2) 0.058(12) Uani d U P D 0.104(2) A 2
H H61D 0.2395 0.6723 0.2197 0.087 Uiso calc U P R 0.104(2) A 2
H H61E 0.1565 0.7227 0.1648 0.087 Uiso calc U P R 0.104(2) A 2
H H61F 0.1386 0.6503 0.1432 0.087 Uiso calc U P R 0.104(2) A 2
C C62A 0.199(2) 0.7054(14) 0.0254(14) 0.026(7) Uani d U P D 0.104(2) A 2
H H62D 0.2483 0.7086 -0.0061 0.039 Uiso calc U P R 0.104(2) A 2
H H62E 0.1439 0.6729 0.0026 0.039 Uiso calc U P R 0.104(2) A 2
H H62F 0.1618 0.7452 0.0243 0.039 Uiso calc U P R 0.104(2) A 2
C C31 0.5889(3) 0.68558(13) 0.92078(17) 0.0162(6) Uani d . . . 1.0 . .
C C32 0.6881(3) 0.67529(14) 0.90842(17) 0.0176(7) Uani d . . . 1.0 . .
F F32 0.69308(15) 0.67170(8) 0.83342(10) 0.0221(4) Uani d . . . 1.0 . .
C C33 0.7881(3) 0.66781(16) 0.96925(19) 0.0234(7) Uani d . . . 1.0 . .
F F33 0.88145(16) 0.65697(10) 0.95353(11) 0.0324(5) Uani d . . . 1.0 . .
C C34 0.7912(3) 0.67045(16) 1.04790(18) 0.0249(8) Uani d . . . 1.0 . .
F F34 0.88743(17) 0.66275(11) 1.10781(11) 0.0412(6) Uani d . . . 1.0 . .
C C35 0.6954(3) 0.68124(16) 1.06319(18) 0.0248(8) Uani d . . . 1.0 . .
F F35 0.69848(18) 0.68464(11) 1.14020(11) 0.0375(5) Uani d . . . 1.0 . .
C C36 0.5984(3) 0.68857(14) 1.00052(19) 0.0204(7) Uani d . . . 1.0 . .
F F36 0.50694(16) 0.70019(9) 1.01980(11) 0.0282(5) Uani d . . . 1.0 . .
C C41 0.4371(3) 0.76740(14) 0.83256(17) 0.0156(6) Uani d . . . 1.0 . .
C C42 0.3553(3) 0.79672(15) 0.85352(18) 0.0203(7) Uani d . . . 1.0 . .
F F42 0.29548(16) 0.76541(8) 0.89143(11) 0.0281(5) Uani d . . . 1.0 . .
C C43 0.3279(3) 0.85905(15) 0.83905(19) 0.0212(7) Uani d . . . 1.0 . .
F F43 0.24564(17) 0.88382(9) 0.86036(13) 0.0337(5) Uani d . . . 1.0 . .
C C44 0.3851(3) 0.89512(14) 0.80273(19) 0.0230(7) Uani d . . . 1.0 . .
F F44 0.35957(18) 0.95541(9) 0.78693(12) 0.0341(5) Uani d . . . 1.0 . .
C C45 0.4693(3) 0.86874(14) 0.78198(17) 0.0174(7) Uani d . . . 1.0 . .
F F45 0.52708(16) 0.90390(8) 0.74729(11) 0.0275(5) Uani d . . . 1.0 . .
C C46 0.4918(2) 0.80692(14) 0.79647(16) 0.0153(6) Uani d . . . 1.0 . .
F F46 0.57481(15) 0.78361(8) 0.77374(10) 0.0212(4) Uani d . . . 1.0 . .

loop_
_atom_site_aniso_label
_atom_site_aniso_U_11
_atom_site_aniso_U_22
_atom_site_aniso_U_33
_atom_site_aniso_U_12
_atom_site_aniso_U_13
_atom_site_aniso_U_23
B2 0.026(2) 0.0128(17) 0.0141(16) 0.0039(14) 0.0119(15) 0.0007(13)
B1 0.0161(19) 0.0160(18) 0.0143(16) -0.0039(14) 0.0065(14) -0.0042(13)
C1 0.0205(18) 0.0204(17) 0.0190(16) 0.0026(13) 0.0112(14) 0.0007(13)
C2 0.028(2) 0.0227(17) 0.0221(16) -0.0034(14) 0.0147(15) -0.0021(13)
C3 0.034(2) 0.0140(16) 0.0219(16) -0.0040(14) 0.0126(15) -0.0008(13)
C4 0.0207(18) 0.0150(15) 0.0166(15) 0.0014(13) 0.0054(13) 0.0010(12)
C5 0.052(3) 0.0241(19) 0.0296(19) 0.0003(17) 0.0195(19) 0.0042(15)
C11 0.0157(17) 0.0113(15) 0.0201(16) -0.0005(12) 0.0076(13) -0.0037(12)
C12 0.0130(16) 0.0155(15) 0.0157(15) -0.0003(12) 0.0042(12) -0.0015(12)
F12 0.0136(10) 0.0421(12) 0.0169(9) -0.0065(8) 0.0039(8) -0.0001(8)
C13 0.0228(19) 0.0192(16) 0.0173(15) -0.0014(13) 0.0087(14) 0.0021(13)
F13 0.0275(12) 0.0462(13) 0.0176(9) -0.0094(9) 0.0088(8) 0.0030(8)
C14 0.0196(18) 0.0203(17) 0.0114(14) 0.0047(13) -0.0035(13) -0.0001(12)
F14 0.0271(12) 0.0416(12) 0.0161(9) 0.0035(9) -0.0031(8) 0.0021(8)
C15 0.0082(17) 0.0261(18) 0.0259(17) 0.0046(13) 0.0006(14) -0.0044(14)
F15 0.0127(11) 0.0569(14) 0.0318(11) 0.0015(9) -0.0010(9) -0.0026(10)
C16 0.0194(18) 0.0180(16) 0.0239(17) 0.0028(13) 0.0112(14) -0.0014(13)
F16 0.0193(11) 0.0526(13) 0.0311(11) -0.0049(9) 0.0139(9) -0.0011(10)
C21 0.0234(18) 0.0085(15) 0.0215(16) -0.0010(12) 0.0105(14) 0.0002(12)
C22 0.032(2) 0.0151(16) 0.0322(19) 0.0010(14) 0.0144(17) 0.0042(14)
F22 0.0266(12) 0.0314(12) 0.0498(13) 0.0082(9) 0.0131(10) 0.0082(10)
C23 0.053(3) 0.0225(19) 0.052(3) 0.0160(18) 0.041(2) 0.0141(18)
F23 0.0690(18) 0.0352(13) 0.0896(19) 0.0213(12) 0.0614(16) 0.0187(13)
C24 0.079(3) 0.0130(17) 0.032(2) 0.0029(19) 0.035(2) 0.0017(15)
F24 0.144(3) 0.0289(13) 0.0558(15) 0.0094(15) 0.0758(18) -0.0025(11)
C25 0.068(3) 0.0161(18) 0.0216(18) -0.0095(18) 0.0157(19) -0.0017(14)
F25 0.100(2) 0.0299(12) 0.0280(12) -0.0202(13) 0.0174(13) -0.0119(10)
C26 0.043(2) 0.0110(16) 0.0232(17) 0.0023(14) 0.0142(16) 0.0017(13)
F26 0.0337(13) 0.0255(11) 0.0275(10) -0.0083(9) 0.0015(9) -0.0039(8)
P1 0.0155(5) 0.0201(5) 0.0138(4) 0.0040(4) 0.0086(4) 0.0025(3)
C51 0.025(2) 0.049(3) 0.019(2) 0.008(2) 0.0046(17) -0.0025(18)
C52 0.027(2) 0.071(3) 0.024(2) 0.025(2) 0.0017(18) 0.002(2)
C53 0.062(3) 0.072(3) 0.016(2) 0.023(3) 0.009(2) 0.016(2)
C54 0.035(3) 0.076(4) 0.029(2) -0.011(2) 0.006(2) -0.025(2)
C55 0.024(2) 0.0186(18) 0.029(2) 0.0042(17) 0.0170(18) 0.0040(16)
C56 0.030(2) 0.026(2) 0.033(2) -0.0025(17) 0.0196(19) 0.0023(17)
C57 0.052(3) 0.021(2) 0.052(3) 0.004(2) 0.034(2) -0.0009(19)
C58 0.031(2) 0.031(2) 0.030(2) 0.0161(18) 0.0164(18) 0.0134(17)
C59 0.023(2) 0.0189(19) 0.0262(19) -0.0034(16) 0.0139(17) -0.0011(15)
C60 0.057(3) 0.024(2) 0.047(3) 0.007(2) 0.033(2) 0.0128(19)
C61 0.030(2) 0.036(2) 0.046(3) -0.0098(19) 0.019(2) -0.0070(19)
C62 0.030(2) 0.023(2) 0.0253(19) -0.0024(16) 0.0141(17) -0.0031(16)
P1A 0.024(5) 0.042(5) 0.027(4) 0.011(4) 0.015(3) 0.005(3)
C51A 0.026(11) 0.034(11) 0.023(11) -0.001(7) 0.009(7) 0.002(7)
C52A 0.057(17) 0.060(17) 0.062(16) 0.007(12) 0.023(13) 0.012(12)
C53A 0.074(19) 0.08(2) 0.072(19) -0.007(13) 0.034(14) -0.004(13)
C54A 0.072(19) 0.070(19) 0.065(18) -0.006(13) 0.010(13) 0.001(13)
C55A 0.027(11) 0.032(11) 0.034(10) 0.001(6) 0.010(7) 0.005(6)
C56A 0.045(16) 0.050(16) 0.063(16) -0.007(12) 0.019(12) -0.005(12)
C57A 0.057(16) 0.055(16) 0.046(15) -0.008(12) 0.013(12) 0.007(12)
C58A 0.048(16) 0.051(16) 0.049(15) 0.002(12) 0.023(12) 0.001(12)
C59A 0.033(11) 0.037(11) 0.038(11) -0.003(7) 0.014(6) 0.008(7)
C60A 0.061(17) 0.063(17) 0.058(16) 0.008(12) 0.026(13) -0.002(12)
C61A 0.053(17) 0.060(17) 0.069(17) -0.005(12) 0.031(13) -0.005(12)
C62A 0.027(13) 0.023(12) 0.027(12) -0.012(10) 0.010(10) 0.001(10)
C31 0.0220(18) 0.0114(15) 0.0142(14) 0.0012(12) 0.0050(13) 0.0003(12)
C32 0.0246(19) 0.0166(16) 0.0119(14) 0.0007(13) 0.0066(13) -0.0007(12)
F32 0.0236(11) 0.0319(10) 0.0119(8) 0.0024(8) 0.0074(8) -0.0009(7)
C33 0.0225(19) 0.0265(18) 0.0228(17) 0.0050(14) 0.0098(15) 0.0040(14)
F33 0.0193(11) 0.0509(13) 0.0261(10) 0.0072(9) 0.0064(9) 0.0024(9)
C34 0.0211(19) 0.033(2) 0.0139(16) -0.0002(15) -0.0024(14) 0.0027(14)
F34 0.0279(13) 0.0728(16) 0.0160(10) 0.0055(11) -0.0016(9) 0.0081(10)
C35 0.036(2) 0.0268(18) 0.0112(15) -0.0016(15) 0.0076(15) -0.0024(13)
F35 0.0421(14) 0.0599(15) 0.0104(9) -0.0046(11) 0.0087(9) -0.0026(9)
C36 0.0246(19) 0.0171(16) 0.0237(17) -0.0008(13) 0.0138(15) -0.0015(13)
F36 0.0311(12) 0.0385(12) 0.0201(9) 0.0021(9) 0.0152(9) -0.0035(8)
C41 0.0179(17) 0.0162(16) 0.0102(14) 0.0018(12) 0.0015(12) 0.0004(11)
C42 0.0215(18) 0.0244(18) 0.0159(15) 0.0016(14) 0.0076(14) 0.0000(13)
F42 0.0344(12) 0.0233(10) 0.0358(11) 0.0023(8) 0.0239(10) -0.0002(8)
C43 0.0185(18) 0.0190(17) 0.0242(17) 0.0048(13) 0.0048(14) -0.0055(13)
F43 0.0343(12) 0.0272(11) 0.0469(12) 0.0129(9) 0.0230(10) -0.0005(9)
C44 0.029(2) 0.0153(16) 0.0190(16) 0.0069(14) 0.0007(14) 0.0006(13)
F44 0.0407(13) 0.0209(10) 0.0414(12) 0.0110(9) 0.0150(10) 0.0079(9)
C45 0.0191(18) 0.0186(16) 0.0109(14) -0.0031(13) 0.0004(13) 0.0004(12)
F45 0.0338(12) 0.0220(10) 0.0290(10) -0.0023(9) 0.0135(9) 0.0056(8)
C46 0.0136(16) 0.0204(16) 0.0093(14) 0.0021(12) 0.0004(12) -0.0041(12)
F46 0.0203(10) 0.0237(10) 0.0219(9) 0.0008(8) 0.0098(8) -0.0017(8)

loop_
_atom_type_symbol
_atom_type_description
_atom_type_scat_dispersion_real
_atom_type_scat_dispersion_imag
_atom_type_scat_source
C C 0.0033 0.0016 'International Tables Vol C Tables 4.2.6.8 and 6.1.1.4'
H H 0.0000 0.0000 'International Tables Vol C Tables 4.2.6.8 and 6.1.1.4'
B B 0.0013 0.0007 'International Tables Vol C Tables 4.2.6.8 and 6.1.1.4'
F F 0.0171 0.0103 'International Tables Vol C Tables 4.2.6.8 and 6.1.1.4'
P P 0.1023 0.0942 'International Tables Vol C Tables 4.2.6.8 and 6.1.1.4'

loop_
_geom_angle_atom_site_label_1
_geom_angle_atom_site_label_2
_geom_angle_atom_site_label_3
_geom_angle
C1 B2 C31 120.6(3)
C1 B2 C41 117.8(3)
C31 B2 C41 112.9(3)
C1 B2 B1 53.42(18)
C31 B2 B1 119.9(2)
C41 B2 B1 120.1(2)
C1 B2 H1 96.3(16)
C31 B2 H1 103.3(16)
C41 B2 H1 100.4(15)
B1 B2 H1 43.0(16)
C1 B1 C11 125.5(3)
C1 B1 C4 102.7(2)
C11 B1 C4 120.0(2)
C1 B1 B2 52.80(18)
C11 B1 B2 123.5(2)
C4 B1 B2 113.3(2)
C1 B1 H1 96.0(16)
C11 B1 H1 98.5(16)
C4 B1 H1 110.7(16)
B2 B1 H1 43.3(15)
C2 C1 B2 122.0(3)
C2 C1 B1 106.3(2)
B2 C1 B1 73.8(2)
C2 C1 H1A 115.5
B2 C1 H1A 115.5
B1 C1 H1A 115.5
C1 C2 C3 107.0(2)
C1 C2 H2A 110.3
C3 C2 H2A 110.3
C1 C2 H2B 110.3
C3 C2 H2B 110.3
H2A C2 H2B 108.6
C5 C3 C2 114.8(3)
C5 C3 C4 114.7(3)
C2 C3 C4 102.2(2)
C5 C3 H3 108.2
C2 C3 H3 108.2
C4 C3 H3 108.2
C21 C4 C3 116.2(3)
C21 C4 B1 118.4(2)
C3 C4 B1 102.1(2)
C21 C4 H4 106.4
C3 C4 H4 106.4
B1 C4 H4 106.4
C3 C5 H5A 109.5
C3 C5 H5B 109.5
H5A C5 H5B 109.5
C3 C5 H5C 109.5
H5A C5 H5C 109.5
H5B C5 H5C 109.5
C16 C11 C12 113.7(3)
C16 C11 B1 124.7(3)
C12 C11 B1 121.3(3)
F12 C12 C13 116.3(3)
F12 C12 C11 119.1(3)
C13 C12 C11 124.6(3)
F13 C13 C14 119.6(3)
F13 C13 C12 121.0(3)
C14 C13 C12 119.3(3)
F14 C14 C13 120.6(3)
F14 C14 C15 120.0(3)
C13 C14 C15 119.4(3)
F15 C15 C16 121.4(3)
F15 C15 C14 119.7(3)
C16 C15 C14 118.9(3)
F16 C16 C11 120.5(3)
F16 C16 C15 115.5(3)
C11 C16 C15 123.9(3)
C22 C21 C26 114.9(3)
C22 C21 C4 121.9(3)
C26 C21 C4 123.2(3)
F22 C22 C23 117.6(3)
F22 C22 C21 120.0(3)
C23 C22 C21 122.4(4)
F23 C23 C24 120.6(3)
F23 C23 C22 119.6(4)
C24 C23 C22 119.8(4)
F24 C24 C25 120.7(4)
F24 C24 C23 119.6(4)
C25 C24 C23 119.8(3)
F25 C25 C24 120.3(3)
F25 C25 C26 119.5(4)
C24 C25 C26 120.2(4)
F26 C26 C25 117.3(3)
F26 C26 C21 119.7(3)
C25 C26 C21 122.9(4)
C59 P1 C51 114.9(2)
C59 P1 C55 114.13(18)
C51 P1 C55 114.2(2)
C59 P1 H2 104.(2)
C51 P1 H2 105.(2)
C55 P1 H2 103.(2)
C53 C51 C54 107.5(4)
C53 C51 C52 111.3(4)
C54 C51 C52 107.9(4)
C53 C51 P1 108.4(4)
C54 C51 P1 110.6(3)
C52 C51 P1 111.2(3)
C51 C52 H52A 109.5
C51 C52 H52B 109.5
H52A C52 H52B 109.5
C51 C52 H52C 109.5
H52A C52 H52C 109.5
H52B C52 H52C 109.5
C51 C53 H53A 109.5
C51 C53 H53B 109.5
H53A C53 H53B 109.5
C51 C53 H53C 109.5
H53A C53 H53C 109.5
H53B C53 H53C 109.5
C51 C54 H54A 109.5
C51 C54 H54B 109.5
H54A C54 H54B 109.5
C51 C54 H54C 109.5
H54A C54 H54C 109.5
H54B C54 H54C 109.5
C56 C55 C58 108.3(3)
C56 C55 C57 110.9(3)
C58 C55 C57 106.7(3)
C56 C55 P1 111.9(3)
C58 C55 P1 110.8(3)
C57 C55 P1 108.2(3)
C55 C56 H56A 109.5
C55 C56 H56B 109.5
H56A C56 H56B 109.5
C55 C56 H56C 109.5
H56A C56 H56C 109.5
H56B C56 H56C 109.5
C55 C57 H57A 109.5
C55 C57 H57B 109.5
H57A C57 H57B 109.5
C55 C57 H57C 109.5
H57A C57 H57C 109.5
H57B C57 H57C 109.5
C55 C58 H58A 109.5
C55 C58 H58B 109.5
H58A C58 H58B 109.5
C55 C58 H58C 109.5
H58A C58 H58C 109.5
H58B C58 H58C 109.5
C61 C59 C62 111.5(3)
C61 C59 C60 105.4(3)
C62 C59 C60 108.2(3)
C61 C59 P1 108.6(3)
C62 C59 P1 112.5(3)
C60 C59 P1 110.3(3)
C59 C60 H60A 109.5
C59 C60 H60B 109.5
H60A C60 H60B 109.5
C59 C60 H60C 109.5
H60A C60 H60C 109.5
H60B C60 H60C 109.5
C59 C61 H61A 109.5
C59 C61 H61B 109.5
H61A C61 H61B 109.5
C59 C61 H61C 109.5
H61A C61 H61C 109.5
H61B C61 H61C 109.5
C59 C62 H62A 109.5
C59 C62 H62B 109.5
H62A C62 H62B 109.5
C59 C62 H62C 109.5
H62A C62 H62C 109.5
H62B C62 H62C 109.5
C51A P1A C59A 116.7(11)
C51A P1A C55A 113.3(11)
C59A P1A C55A 115.6(11)
C51A P1A H2C 105.(10)
C59A P1A H2C 104.(10)
C55A P1A H2C 100.(10)
C52A C51A C53A 110.(2)
C52A C51A C54A 107.(2)
C53A C51A C54A 108.(2)
C52A C51A P1A 112.1(18)
C53A C51A P1A 109.5(18)
C54A C51A P1A 110.5(18)
C51A C52A H52D 109.5
C51A C52A H52E 109.5
H52D C52A H52E 109.5
C51A C52A H52F 109.5
H52D C52A H52F 109.5
H52E C52A H52F 109.5
C51A C53A H53D 109.5
C51A C53A H53E 109.5
H53D C53A H53E 109.5
C51A C53A H53F 109.5
H53D C53A H53F 109.5
H53E C53A H53F 109.5
C51A C54A H54D 109.5
C51A C54A H54E 109.5
H54D C54A H54E 109.5
C51A C54A H54F 109.5
H54D C54A H54F 109.5
H54E C54A H54F 109.5
C57A C55A C56A 111.(2)
C57A C55A C58A 107.2(19)
C56A C55A C58A 105.3(19)
C57A C55A P1A 110.0(17)
C56A C55A P1A 112.4(17)
C58A C55A P1A 110.5(17)
C55A C56A H56D 109.5
C55A C56A H56E 109.5
H56D C56A H56E 109.5
C55A C56A H56F 109.5
H56D C56A H56F 109.5
H56E C56A H56F 109.5
C55A C57A H57D 109.5
C55A C57A H57E 109.5
H57D C57A H57E 109.5
C55A C57A H57F 109.5
H57D C57A H57F 109.5
H57E C57A H57F 109.5
C55A C58A H58D 109.5
C55A C58A H58E 109.5
H58D C58A H58E 109.5
C55A C58A H58F 109.5
H58D C58A H58F 109.5
H58E C58A H58F 109.5
C61A C59A C62A 112.(2)
C61A C59A C60A 108.(2)
C62A C59A C60A 108.3(19)
C61A C59A P1A 109.0(17)
C62A C59A P1A 110.4(15)
C60A C59A P1A 109.5(18)
C59A C60A H60D 109.5
C59A C60A H60E 109.5
H60D C60A H60E 109.5
C59A C60A H60F 109.5
H60D C60A H60F 109.5
H60E C60A H60F 109.5
C59A C61A H61D 109.5
C59A C61A H61E 109.5
H61D C61A H61E 109.5
C59A C61A H61F 109.5
H61D C61A H61F 109.5
H61E C61A H61F 109.5
C59A C62A H62D 109.5
C59A C62A H62E 109.5
H62D C62A H62E 109.5
C59A C62A H62F 109.5
H62D C62A H62F 109.5
H62E C62A H62F 109.5
C36 C31 C32 113.8(3)
C36 C31 B2 120.7(3)
C32 C31 B2 125.5(3)
F32 C32 C33 114.7(3)
F32 C32 C31 121.1(3)
C33 C32 C31 124.1(3)
F33 C33 C32 121.4(3)
F33 C33 C34 119.6(3)
C32 C33 C34 119.0(3)
F34 C34 C35 121.1(3)
F34 C34 C33 119.8(3)
C35 C34 C33 119.1(3)
F35 C35 C34 119.2(3)
F35 C35 C36 121.3(3)
C34 C35 C36 119.6(3)
F36 C36 C35 116.6(3)
F36 C36 C31 119.0(3)
C35 C36 C31 124.5(3)
C42 C41 C46 113.3(3)
C42 C41 B2 123.8(3)
C46 C41 B2 122.8(3)
F42 C42 C41 121.2(3)
F42 C42 C43 114.7(3)
C41 C42 C43 124.1(3)
F43 C43 C44 120.4(3)
F43 C43 C42 120.3(3)
C44 C43 C42 119.3(3)
F44 C44 C43 120.7(3)
F44 C44 C45 120.0(3)
C43 C44 C45 119.3(3)
F45 C45 C46 121.2(3)
F45 C45 C44 119.8(3)
C46 C45 C44 119.0(3)
F46 C46 C45 116.1(3)
F46 C46 C41 118.9(3)
C45 C46 C41 125.0(3)

loop_
_geom_bond_atom_site_label_1
_geom_bond_atom_site_label_2
_geom_bond_distance
B2 C1 1.583(5)
B2 C31 1.619(5)
B2 C41 1.624(4)
B2 B1 1.909(5)
B2 H1 1.31(3)
B1 C1 1.596(4)
B1 C11 1.612(4)
B1 C4 1.636(5)
B1 H1 1.30(4)
C1 C2 1.534(4)
C1 H1A 1.0
C2 C3 1.538(4)
C2 H2A 0.99
C2 H2B 0.99
C3 C5 1.522(5)
C3 C4 1.547(4)
C3 H3 1.0
C4 C21 1.511(4)
C4 H4 1.0
C5 H5A 0.98
C5 H5B 0.98
C5 H5C 0.98
C11 C16 1.381(5)
C11 C12 1.389(4)
C12 F12 1.359(4)
C12 C13 1.372(4)
C13 F13 1.346(4)
C13 C14 1.363(5)
C14 F14 1.348(3)
C14 C15 1.387(5)
C15 F15 1.344(4)
C15 C16 1.386(5)
C16 F16 1.358(4)
C21 C22 1.392(5)
C21 C26 1.395(5)
C22 F22 1.335(4)
C22 C23 1.388(5)
C23 F23 1.351(5)
C23 C24 1.368(6)
C24 F24 1.352(4)
C24 C25 1.354(6)
C25 F25 1.352(5)
C25 C26 1.374(5)
C26 F26 1.354(4)
P1 C59 1.859(4)
P1 C51 1.861(5)
P1 C55 1.866(4)
P1 H2 1.314(19)
C51 C53 1.535(6)
C51 C54 1.546(6)
C51 C52 1.552(6)
C52 H52A 0.98
C52 H52B 0.98
C52 H52C 0.98
C53 H53A 0.98
C53 H53B 0.98
C53 H53C 0.98
C54 H54A 0.98
C54 H54B 0.98
C54 H54C 0.98
C55 C56 1.534(5)
C55 C58 1.535(6)
C55 C57 1.537(5)
C56 H56A 0.98
C56 H56B 0.98
C56 H56C 0.98
C57 H57A 0.98
C57 H57B 0.98
C57 H57C 0.98
C58 H58A 0.98
C58 H58B 0.98
C58 H58C 0.98
C59 C61 1.530(6)
C59 C62 1.533(5)
C59 C60 1.557(5)
C60 H60A 0.98
C60 H60B 0.98
C60 H60C 0.98
C61 H61A 0.98
C61 H61B 0.98
C61 H61C 0.98
C62 H62A 0.98
C62 H62B 0.98
C62 H62C 0.98
P1A C51A 1.858(14)
P1A C59A 1.858(14)
P1A C55A 1.866(14)
P1A H2C 1.32(2)
C51A C52A 1.547(15)
C51A C53A 1.548(15)
C51A C54A 1.553(15)
C52A H52D 0.98
C52A H52E 0.98
C52A H52F 0.98
C53A H53D 0.98
C53A H53E 0.98
C53A H53F 0.98
C54A H54D 0.98
C54A H54E 0.98
C54A H54F 0.98
C55A C57A 1.527(15)
C55A C56A 1.538(15)
C55A C58A 1.541(15)
C56A H56D 0.98
C56A H56E 0.98
C56A H56F 0.98
C57A H57D 0.98
C57A H57E 0.98
C57A H57F 0.98
C58A H58D 0.98
C58A H58E 0.98
C58A H58F 0.98
C59A C61A 1.533(15)
C59A C62A 1.540(15)
C59A C60A 1.543(15)
C60A H60D 0.98
C60A H60E 0.98
C60A H60F 0.98
C61A H61D 0.98
C61A H61E 0.98
C61A H61F 0.98
C62A H62D 0.98
C62A H62E 0.98
C62A H62F 0.98
C31 C36 1.380(4)
C31 C32 1.386(4)
C32 F32 1.356(3)
C32 C33 1.382(5)
C33 F33 1.344(4)
C33 C34 1.384(5)
C34 F34 1.342(4)
C34 C35 1.371(5)
C35 F35 1.356(4)
C35 C36 1.372(5)
C36 F36 1.357(4)
C41 C42 1.383(4)
C41 C46 1.391(4)
C42 F42 1.361(4)
C42 C43 1.389(5)
C43 F43 1.350(4)
C43 C44 1.373(5)
C44 F44 1.344(4)
C44 C45 1.380(5)
C45 F45 1.347(4)
C45 C46 1.367(4)
C46 F46 1.361(3)

loop_
_geom_torsion_atom_site_label_1
_geom_torsion_atom_site_label_2
_geom_torsion_atom_site_label_3
_geom_torsion_atom_site_label_4
_geom_torsion
C31 B2 C1 C2 -7.1(4)
C41 B2 C1 C2 -152.3(3)
B1 B2 C1 C2 99.3(3)
C31 B2 C1 B1 -106.4(3)
C41 B2 C1 B1 108.4(3)
C11 B1 C1 C2 132.6(3)
C4 B1 C1 C2 -9.6(3)
B2 B1 C1 C2 -119.4(3)
C11 B1 C1 B2 -108.0(3)
C4 B1 C1 B2 109.8(3)
B2 C1 C2 C3 -98.5(3)
B1 C1 C2 C3 -17.7(4)
C1 C2 C3 C5 164.2(3)
C1 C2 C3 C4 39.4(3)
C5 C3 C4 C21 60.6(4)
C2 C3 C4 C21 -174.4(3)
C5 C3 C4 B1 -169.0(3)
C2 C3 C4 B1 -44.1(3)
C1 B1 C4 C21 162.1(3)
C11 B1 C4 C21 17.2(4)
B2 B1 C4 C21 -143.2(3)
C1 B1 C4 C3 33.1(3)
C11 B1 C4 C3 -111.8(3)
B2 B1 C4 C3 87.8(3)
C1 B1 C11 C16 -38.8(5)
C4 B1 C11 C16 97.5(4)
B2 B1 C11 C16 -104.1(4)
C1 B1 C11 C12 147.8(3)
C4 B1 C11 C12 -75.8(4)
B2 B1 C11 C12 82.6(4)
C16 C11 C12 F12 -179.8(3)
B1 C11 C12 F12 -5.7(4)
C16 C11 C12 C13 -0.9(4)
B1 C11 C12 C13 173.1(3)
F12 C12 C13 F13 -2.1(4)
C11 C12 C13 F13 179.0(3)
F12 C12 C13 C14 178.0(3)
C11 C12 C13 C14 -0.9(5)
F13 C13 C14 F14 1.8(5)
C12 C13 C14 F14 -178.3(3)
F13 C13 C14 C15 -178.1(3)
C12 C13 C14 C15 1.8(5)
F14 C14 C15 F15 -1.9(4)
C13 C14 C15 F15 178.0(3)
F14 C14 C15 C16 179.2(3)
C13 C14 C15 C16 -0.9(5)
C12 C11 C16 F16 179.1(3)
B1 C11 C16 F16 5.3(5)
C12 C11 C16 C15 1.9(4)
B1 C11 C16 C15 -171.9(3)
F15 C15 C16 F16 2.8(4)
C14 C15 C16 F16 -178.4(3)
F15 C15 C16 C11 -179.9(3)
C14 C15 C16 C11 -1.1(5)
C3 C4 C21 C22 -122.5(3)
B1 C4 C21 C22 115.4(3)
C3 C4 C21 C26 59.5(4)
B1 C4 C21 C26 -62.7(4)
C26 C21 C22 F22 -179.1(3)
C4 C21 C22 F22 2.7(4)
C26 C21 C22 C23 0.5(5)
C4 C21 C22 C23 -177.7(3)
F22 C22 C23 F23 0.3(5)
C21 C22 C23 F23 -179.3(3)
F22 C22 C23 C24 179.8(3)
C21 C22 C23 C24 0.2(5)
F23 C23 C24 F24 -0.8(5)
C22 C23 C24 F24 179.7(3)
F23 C23 C24 C25 179.1(3)
C22 C23 C24 C25 -0.4(5)
F24 C24 C25 F25 -0.9(5)
C23 C24 C25 F25 179.2(3)
F24 C24 C25 C26 179.8(3)
C23 C24 C25 C26 -0.1(5)
F25 C25 C26 F26 1.7(4)
C24 C25 C26 F26 -179.0(3)
F25 C25 C26 C21 -178.4(3)
C24 C25 C26 C21 0.9(5)
C22 C21 C26 F26 178.8(3)
C4 C21 C26 F26 -3.0(4)
C22 C21 C26 C25 -1.0(5)
C4 C21 C26 C25 177.1(3)
C59 P1 C51 C53 -70.6(4)
C55 P1 C51 C53 154.8(3)
C59 P1 C51 C54 171.8(3)
C55 P1 C51 C54 37.2(4)
C59 P1 C51 C52 52.0(4)
C55 P1 C51 C52 -82.6(4)
C59 P1 C55 C56 -86.6(3)
C51 P1 C55 C56 48.3(3)
C59 P1 C55 C58 34.3(3)
C51 P1 C55 C58 169.2(3)
C59 P1 C55 C57 150.9(3)
C51 P1 C55 C57 -74.2(3)
C51 P1 C59 C61 153.8(3)
C55 P1 C59 C61 -71.5(3)
C51 P1 C59 C62 -82.2(3)
C55 P1 C59 C62 52.5(3)
C51 P1 C59 C60 38.7(4)
C55 P1 C59 C60 173.4(3)
C59A P1A C51A C52A 35.(3)
C55A P1A C51A C52A 173.(2)
C59A P1A C51A C53A -87.(2)
C55A P1A C51A C53A 51.(2)
C59A P1A C51A C54A 154.(2)
C55A P1A C51A C54A -68.(2)
C51A P1A C55A C57A -91.(2)
C59A P1A C55A C57A 47.(2)
C51A P1A C55A C56A 33.(2)
C59A P1A C55A C56A 171.9(19)
C51A P1A C55A C58A 151.(2)
C59A P1A C55A C58A -71.(2)
C51A P1A C59A C61A 51.(2)
C55A P1A C59A C61A -86.(2)
C51A P1A C59A C62A 174.0(18)
C55A P1A C59A C62A 37.(2)
C51A P1A C59A C60A -67.(2)
C55A P1A C59A C60A 156.1(19)
C1 B2 C31 C36 -64.7(4)
C41 B2 C31 C36 82.1(3)
B1 B2 C31 C36 -127.3(3)
C1 B2 C31 C32 116.4(3)
C41 B2 C31 C32 -96.8(3)
B1 B2 C31 C32 53.7(4)
C36 C31 C32 F32 -179.4(3)
B2 C31 C32 F32 -0.4(5)
C36 C31 C32 C33 0.7(4)
B2 C31 C32 C33 179.8(3)
F32 C32 C33 F33 -0.9(4)
C31 C32 C33 F33 179.0(3)
F32 C32 C33 C34 -179.7(3)
C31 C32 C33 C34 0.2(5)
F33 C33 C34 F34 0.6(5)
C32 C33 C34 F34 179.4(3)
F33 C33 C34 C35 -179.7(3)
C32 C33 C34 C35 -0.9(5)
F34 C34 C35 F35 0.5(5)
C33 C34 C35 F35 -179.2(3)
F34 C34 C35 C36 -179.6(3)
C33 C34 C35 C36 0.7(5)
F35 C35 C36 F36 0.9(5)
C34 C35 C36 F36 -178.9(3)
F35 C35 C36 C31 -179.9(3)
C34 C35 C36 C31 0.3(5)
C32 C31 C36 F36 178.2(3)
B2 C31 C36 F36 -0.9(4)
C32 C31 C36 C35 -1.0(5)
B2 C31 C36 C35 179.9(3)
C1 B2 C41 C42 39.3(4)
C31 B2 C41 C42 -108.4(3)
B1 B2 C41 C42 101.1(3)
C1 B2 C41 C46 -143.3(3)
C31 B2 C41 C46 68.9(3)
B1 B2 C41 C46 -81.5(4)
C46 C41 C42 F42 -178.2(3)
B2 C41 C42 F42 -0.6(5)
C46 C41 C42 C43 1.2(5)
B2 C41 C42 C43 178.8(3)
F42 C42 C43 F43 -1.6(4)
C41 C42 C43 F43 179.0(3)
F42 C42 C43 C44 178.5(3)
C41 C42 C43 C44 -0.9(5)
F43 C43 C44 F44 -0.8(5)
C42 C43 C44 F44 179.1(3)
F43 C43 C44 C45 179.6(3)
C42 C43 C44 C45 -0.5(5)
F44 C44 C45 F45 1.3(4)
C43 C44 C45 F45 -179.1(3)
F44 C44 C45 C46 -178.1(3)
C43 C44 C45 C46 1.5(5)
F45 C45 C46 F46 -0.1(4)
C44 C45 C46 F46 179.2(3)
F45 C45 C46 C41 179.4(3)
C44 C45 C46 C41 -1.3(5)
C42 C41 C46 F46 179.4(3)
B2 C41 C46 F46 1.8(4)
C42 C41 C46 C45 -0.1(4)
B2 C41 C46 C45 -177.7(3)

loop_
_platon_squeeze_void_nr
_platon_squeeze_void_average_x
_platon_squeeze_void_average_y
_platon_squeeze_void_average_z
_platon_squeeze_void_volume
_platon_squeeze_void_count_electrons
1 0.000 0.500 0.004 417.9 30.0
2 0.500 1.000 0.545 417.9 29.9
